data_2311088
loop_
_publ_author_name
'Hoser, Anna A.'
'Madsen, Anders \/O.'

_publ_section_title
;
 Dynamic quantum crystallography: lattice-dynamical models refined against
 diffraction data. II. Applications to <small>L</small>-alanine,
 naphthalene and xylitol
;
_journal_issue 2
_journal_name_full 'Acta Crystallographica Section A'
_journal_page_first 102
_journal_page_last 114
_journal_paper_doi 10.1107/S2053273316018994
_journal_volume 73
_journal_year 2017
_chemical_formula_sum 'C10 H8'
_chemical_formula_weight 128.16
_chemical_name_systematic
; 
 ? 
;
_space_group_IT_number 14
_symmetry_space_group_name_Hall '-P 2ybc'
_symmetry_space_group_name_H-M 'P 1 21/c 1'
_atom_sites_solution_hydrogens geom
_atom_sites_solution_primary direct
_atom_sites_solution_secondary difmap
_audit_creation_method SHELXL-97
_cell_angle_alpha 90.00
_cell_angle_beta 114.441(2)
_cell_angle_gamma 90.00
_cell_formula_units_Z 2
_cell_length_a 7.8248(2)
_cell_length_b 5.93490(10)
_cell_length_c 8.0997(2)
_cell_measurement_temperature 293(2)
_cell_volume 342.438(15)
_computing_structure_refinement 'SHELXL-97 (Sheldrick, 1997)'
_computing_structure_solution 'SHELXS-97 (Sheldrick, 1990)'
_diffrn_ambient_temperature 293(2)
_diffrn_measured_fraction_theta_full 0.996
_diffrn_measured_fraction_theta_max 0.996
_diffrn_radiation_monochromator graphite
_diffrn_radiation_source 'fine-focus sealed tube'
_diffrn_radiation_type MoK\a
_diffrn_radiation_wavelength 0.71073
_diffrn_reflns_av_R_equivalents 0.0000
_diffrn_reflns_av_sigmaI/netI 0.5142
_diffrn_reflns_limit_h_max 16
_diffrn_reflns_limit_h_min -18
_diffrn_reflns_limit_k_max 13
_diffrn_reflns_limit_k_min 0
_diffrn_reflns_limit_l_max 18
_diffrn_reflns_limit_l_min 0
_diffrn_reflns_number 4368
_diffrn_reflns_theta_full 54.95
_diffrn_reflns_theta_max 54.95
_diffrn_reflns_theta_min 2.86
_exptl_absorpt_coefficient_mu 0.070
_exptl_crystal_density_diffrn 1.243
_exptl_crystal_density_method 'not measured'
_exptl_crystal_F_000 136
_refine_diff_density_max 0.458
_refine_diff_density_min -0.232
_refine_diff_density_rms 0.055
_refine_ls_extinction_method none
_refine_ls_goodness_of_fit_ref 0.250
_refine_ls_hydrogen_treatment mixed
_refine_ls_matrix_type full
_refine_ls_number_parameters 28
_refine_ls_number_reflns 4368
_refine_ls_number_restraints 0
_refine_ls_restrained_S_all 0.250
_refine_ls_R_factor_all 0.0517
_refine_ls_R_factor_gt 0.0318
_refine_ls_shift/su_max 0.034
_refine_ls_shift/su_mean 0.004
_refine_ls_structure_factor_coef Fsqd
_refine_ls_weighting_details 'calc w=1/[\s^2^(Fo^2^)+(0.1000P)^2^+0.0000P] where P=(Fo^2^+2Fc^2^)/3'
_refine_ls_weighting_scheme calc
_refine_ls_wR_factor_gt 0.0844
_refine_ls_wR_factor_ref 0.0852
_reflns_number_gt 925
_reflns_number_total 4368
_reflns_threshold_expression >2sigma(I)
_cod_data_source_file naph_100K_15_TZP.cif
_cod_data_source_block naph_100K_15_TZP
_cod_depositor_comments
;
The following automatic conversions were performed:
'_atom_site_symetry_multiplicity' tag replaced with
'_atom_site_symmetry_multiplicity' tag as specified in the
replacement file
'/usr/data/users/saulius/crontab/automatic-downloads/rss-feeds/IUCr/lib/lists/replacement-tags.lst'.

Automatic conversion script
Id: cif_correct_tags 4268 2015-11-12 08:31:59Z antanas 

 Adding full bibliography for 2311087--2311090.cif.

2019-10-02
Z value and formula fixed to values more according to usual
chemical conventions.                 miguel
;
_cod_original_formula_sum 'C5 H4'
_cod_original_formula_weight 64.08
_cod_original_formula_units_Z 4
_cod_original_cell_volume 342.438(13)
_cod_database_code 2311088

loop_
_symmetry_equiv_pos_as_xyz
'x, y, z'
'-x, y+1/2, -z+1/2'
'-x, -y, -z'
'x, -y-1/2, z-1/2'

loop_
_atom_site_label
_atom_site_type_symbol
_atom_site_fract_x
_atom_site_fract_y
_atom_site_fract_z
_atom_site_U_iso_or_equiv
_atom_site_adp_type
_atom_site_occupancy
_atom_site_symmetry_multiplicity
_atom_site_calc_flag
C1 C -0.32874(4) 0.01899(6) -0.24616(5) 0.016 Uani 1 1 d
C2 C -0.22286(4) 0.16380(5) -0.10966(4) 0.014 Uani 1 1 d
C3 C -0.03735(3) 0.10535(4) 0.01076(3) 0.011 Uani 1 1 d
C4 C 0.07557(4) 0.25148(5) 0.15235(4) 0.013 Uani 1 1 d
C5 C 0.25416(5) 0.19081(6) 0.26781(5) 0.016 Uani 1 1 d
H1 H -0.4543(12) 0.0715(17) -0.3288(13) 0.035 Uani 1 1 d
H2 H -0.2710(12) 0.3144(14) -0.0902(12) 0.032 Uani 1 1 d
H4 H 0.0195(13) 0.3982(15) 0.1632(12) 0.029 Uani 1 1 d
H5 H 0.3305(12) 0.2967(15) 0.3654(11) 0.033 Uani 1 1 d

loop_
_atom_site_aniso_label
_atom_site_aniso_U_11
_atom_site_aniso_U_22
_atom_site_aniso_U_33
_atom_site_aniso_U_23
_atom_site_aniso_U_13
_atom_site_aniso_U_12
C1 0.01197 0.01896 0.01572 0.00040 0.00366 -0.00016
C2 0.01277 0.01356 0.01542 0.00082 0.00570 0.00271
C3 0.01205 0.00964 0.01141 -0.00040 0.00549 0.00066
C4 0.01655 0.01087 0.01305 -0.00189 0.00706 -0.00118
C5 0.01567 0.01640 0.01354 -0.00229 0.00498 -0.00396
H1 0.01911 0.04166 0.03486 0.00106 0.00084 0.00392
H2 0.03034 0.02422 0.03850 -0.00142 0.01269 0.01029
H4 0.03719 0.01913 0.03242 -0.00565 0.01542 0.00318
H5 0.03265 0.03291 0.02696 -0.00991 0.00532 -0.00998

loop_
_atom_type_symbol
_atom_type_description
_atom_type_scat_dispersion_real
_atom_type_scat_dispersion_imag
_atom_type_scat_source
C C 0.0033 0.0016 'International Tables Vol C Tables 4.2.6.8 and 6.1.1.4'
H H 0.0000 0.0000 'International Tables Vol C Tables 4.2.6.8 and 6.1.1.4'

loop_
_geom_angle_atom_site_label_1
_geom_angle_atom_site_label_2
_geom_angle_atom_site_label_3
_geom_angle
_geom_angle_site_symmetry_3
C2 C1 C5 120.47(3) 3
C1 C2 C3 120.37(3) .
C2 C3 C4 121.69(2) .
C2 C3 C3 119.16(3) 3
C4 C3 C3 119.16(3) 3
C5 C4 C3 120.66(3) .
C4 C5 C1 120.19(3) 3

loop_
_geom_bond_atom_site_label_1
_geom_bond_atom_site_label_2
_geom_bond_distance
_geom_bond_site_symmetry_2
C1 C2 1.3746(4) .
C1 C5 1.4164(5) 3
C2 C3 1.4167(4) .
C3 C4 1.4176(4) .
C3 C3 1.4213(5) 3
C4 C5 1.3695(5) .
C5 C1 1.4164(5) 3
